data_4065387
loop_
_publ_author_name
'Bichler, Bernhard'
'Veiros, Luis F.'
'\"Oztopcu, \"Ozg\"ur'
'Puchberger, Michael'
'Mereiter, Kurt'
'Matsubara, Kouki'
'Kirchner, Karl A.'

_publ_section_title
;
 Synthesis, Structure, Ligand Dynamics, and Catalytic Activity of Cationic
 [Pd(\h3-allyl)(\k2(E,N)-EN-chelate)]+(E = P, O, S, Se) Complexes
;
_journal_issue 21
_journal_name_full Organometallics
_journal_page_first 5928
_journal_paper_doi 10.1021/om200766y
_journal_volume 30
_journal_year 2011
_chemical_formula_moiety 'C15 H26 N2 P Pd S, F6 Sb'
_chemical_formula_sum 'C15 H26 F6 N2 P Pd S Sb'
_chemical_formula_weight 639.56
_chemical_name_common '15b-1508 [Pd(eta3-CH2CMeCH2)(SN-iPr)]SbF6 (15b)'
_chemical_name_systematic
; 
 ? 
;
_space_group_IT_number 14
_symmetry_cell_setting monoclinic
_symmetry_space_group_name_Hall '-P 2yn'
_symmetry_space_group_name_H-M 'P 1 21/n 1'
_atom_sites_solution_hydrogens geom
_atom_sites_solution_primary direct
_atom_sites_solution_secondary difmap
_audit_creation_method SHELXL-97
_cell_angle_alpha 90.00
_cell_angle_beta 94.468(2)
_cell_angle_gamma 90.00
_cell_formula_units_Z 4
_cell_length_a 13.8480(5)
_cell_length_b 10.5607(4)
_cell_length_c 14.5642(6)
_cell_measurement_reflns_used 9356
_cell_measurement_temperature 100(2)
_cell_measurement_theta_max 30.50
_cell_measurement_theta_min 2.38
_cell_volume 2123.46(14)
_computing_cell_refinement 'Bruker SAINT'
_computing_data_collection 'Bruker APEX2'
_computing_data_reduction 'Bruker SAINT, SADABS, XPREP'
_computing_molecular_graphics 'Bruker SHELXTL'
_computing_publication_material 'Bruker SHELXTL'
_computing_structure_refinement 'SHELXL-97 (Sheldrick, 2008)'
_computing_structure_solution 'SHELXS-97 (Sheldrick, 2008)'
_diffrn_ambient_temperature 100(2)
_diffrn_measured_fraction_theta_full 0.999
_diffrn_measured_fraction_theta_max 0.999
_diffrn_measurement_device_type 'Bruker kappa APEX-II CCD'
_diffrn_measurement_method '\f and \w scans'
_diffrn_radiation_monochromator graphite
_diffrn_radiation_source 'fine-focus sealed tube'
_diffrn_radiation_type MoK\a
_diffrn_radiation_wavelength 0.71073
_diffrn_reflns_av_R_equivalents 0.0242
_diffrn_reflns_av_sigmaI/netI 0.0167
_diffrn_reflns_limit_h_max 19
_diffrn_reflns_limit_h_min -19
_diffrn_reflns_limit_k_max 14
_diffrn_reflns_limit_k_min -14
_diffrn_reflns_limit_l_max 20
_diffrn_reflns_limit_l_min -20
_diffrn_reflns_number 30822
_diffrn_reflns_theta_full 30.00
_diffrn_reflns_theta_max 30.00
_diffrn_reflns_theta_min 2.38
_exptl_absorpt_coefficient_mu 2.347
_exptl_absorpt_correction_T_max 0.75
_exptl_absorpt_correction_T_min 0.61
_exptl_absorpt_correction_type multi-scan
_exptl_absorpt_process_details 'program SADABS'
_exptl_crystal_colour colourless
_exptl_crystal_density_diffrn 2.001
_exptl_crystal_density_method 'not measured'
_exptl_crystal_description plate
_exptl_crystal_F_000 1248
_exptl_crystal_size_max 0.35
_exptl_crystal_size_mid 0.19
_exptl_crystal_size_min 0.10
_refine_diff_density_max 1.352
_refine_diff_density_min -0.764
_refine_diff_density_rms 0.082
_refine_ls_extinction_method none
_refine_ls_goodness_of_fit_ref 1.027
_refine_ls_hydrogen_treatment mixed
_refine_ls_matrix_type full
_refine_ls_number_parameters 252
_refine_ls_number_reflns 6194
_refine_ls_number_restraints 0
_refine_ls_restrained_S_all 1.027
_refine_ls_R_factor_all 0.0221
_refine_ls_R_factor_gt 0.0195
_refine_ls_shift/su_max 0.003
_refine_ls_shift/su_mean 0.000
_refine_ls_structure_factor_coef Fsqd
_refine_ls_weighting_details 'calc w=1/[\s^2^(Fo^2^)+(0.0222P)^2^+2.3930P] where P=(Fo^2^+2Fc^2^)/3'
_refine_ls_weighting_scheme calc
_refine_ls_wR_factor_gt 0.0481
_refine_ls_wR_factor_ref 0.0496
_reflns_number_gt 5723
_reflns_number_total 6194
_reflns_threshold_expression >2sigma(I)
_cod_data_source_file om200766y_si_001.cif
_cod_data_source_block 15b-1508
_cod_depositor_comments
;
The following automatic conversions were performed:

'_symmetry_cell_setting' value 'Monoclinic' changed to 'monoclinic'
according to /home/saulius/struct/CIF-dictionaries/cif_core.dic
dictionary named 'cif_core.dic' version 2.4.1 from 2010-06-29.

Automatic conversion script
Id: cif_fix_values 1715 2011-07-08 13:25:40Z adriana 
;
_cod_original_sg_symbol_H-M P2(1)/n
_cod_database_code 4065387

loop_
_symmetry_equiv_pos_as_xyz
'x, y, z'
'-x+1/2, y+1/2, -z+1/2'
'-x, -y, -z'
'x-1/2, -y-1/2, z-1/2'

loop_
_atom_site_label
_atom_site_type_symbol
_atom_site_fract_x
_atom_site_fract_y
_atom_site_fract_z
_atom_site_U_iso_or_equiv
_atom_site_adp_type
_atom_site_occupancy
_atom_site_symmetry_multiplicity
_atom_site_calc_flag
_atom_site_refinement_flags
Pd1 Pd 0.719090(9) 0.283984(12) 0.130785(8) 0.01296(3) Uani 1 1 d .
S1 S 0.69517(3) 0.26983(4) 0.29026(3) 0.01497(8) Uani 1 1 d .
P1 P 0.55406(3) 0.23837(4) 0.26691(3) 0.01191(8) Uani 1 1 d .
N1 N 0.62127(10) 0.43907(13) 0.11405(10) 0.0141(3) Uani 1 1 d .
N2 N 0.49855(10) 0.34724(14) 0.19736(10) 0.0161(3) Uani 1 1 d .
H2N H 0.4417(17) 0.359(2) 0.2076(16) 0.019 Uiso 1 1 d .
C1 C 0.53584(11) 0.44953(15) 0.15129(11) 0.0129(3) Uani 1 1 d .
C2 C 0.47995(12) 0.56039(16) 0.14254(12) 0.0170(3) Uani 1 1 d .
H2 H 0.4197 0.5655 0.1693 0.020 Uiso 1 1 calc R
C3 C 0.51350(13) 0.66170(17) 0.09474(13) 0.0200(3) Uani 1 1 d .
H3 H 0.4762 0.7370 0.0873 0.024 Uiso 1 1 calc R
C4 C 0.60281(13) 0.65252(17) 0.05739(13) 0.0201(3) Uani 1 1 d .
H4 H 0.6280 0.7215 0.0249 0.024 Uiso 1 1 calc R
C5 C 0.65352(13) 0.54118(17) 0.06874(12) 0.0179(3) Uani 1 1 d .
H5 H 0.7146 0.5352 0.0435 0.021 Uiso 1 1 calc R
C6 C 0.52175(12) 0.08325(16) 0.21705(12) 0.0160(3) Uani 1 1 d .
H6 H 0.4591 0.0574 0.2412 0.019 Uiso 1 1 calc R
C7 C 0.50543(14) 0.08819(19) 0.11239(12) 0.0222(4) Uani 1 1 d .
H7A H 0.5634 0.1221 0.0866 0.033 Uiso 1 1 calc R
H7B H 0.4499 0.1430 0.0948 0.033 Uiso 1 1 calc R
H7C H 0.4925 0.0026 0.0884 0.033 Uiso 1 1 calc R
C8 C 0.59686(15) -0.01823(18) 0.24715(14) 0.0251(4) Uani 1 1 d .
H8A H 0.5735 -0.1013 0.2252 0.038 Uiso 1 1 calc R
H8B H 0.6068 -0.0192 0.3145 0.038 Uiso 1 1 calc R
H8C H 0.6582 0.0010 0.2209 0.038 Uiso 1 1 calc R
C9 C 0.49357(12) 0.25124(16) 0.37293(11) 0.0147(3) Uani 1 1 d .
H9 H 0.4227 0.2372 0.3578 0.018 Uiso 1 1 calc R
C10 C 0.50703(14) 0.38371(18) 0.41452(14) 0.0235(4) Uani 1 1 d .
H10A H 0.4719 0.3897 0.4702 0.035 Uiso 1 1 calc R
H10B H 0.4817 0.4470 0.3697 0.035 Uiso 1 1 calc R
H10C H 0.5761 0.3993 0.4303 0.035 Uiso 1 1 calc R
C11 C 0.53026(14) 0.14925(18) 0.44175(12) 0.0211(3) Uani 1 1 d .
H11A H 0.6010 0.1540 0.4513 0.032 Uiso 1 1 calc R
H11B H 0.5114 0.0655 0.4175 0.032 Uiso 1 1 calc R
H11C H 0.5019 0.1629 0.5005 0.032 Uiso 1 1 calc R
C12 C 0.77997(14) 0.28122(18) -0.00035(13) 0.0219(4) Uani 1 1 d .
H12A H 0.7337 0.2884 -0.0554 0.026 Uiso 1 1 calc R
H12B H 0.8402 0.3306 -0.0051 0.026 Uiso 1 1 calc R
C13 C 0.79063(12) 0.15993(18) 0.03976(12) 0.0189(3) Uani 1 1 d .
C14 C 0.83632(13) 0.15627(18) 0.13032(13) 0.0206(3) Uani 1 1 d .
H14A H 0.9020 0.1937 0.1388 0.025 Uiso 1 1 calc R
H14B H 0.8299 0.0763 0.1648 0.025 Uiso 1 1 calc R
C15 C 0.74054(14) 0.04564(19) -0.00334(14) 0.0244(4) Uani 1 1 d .
H15A H 0.6814 0.0722 -0.0395 0.037 Uiso 1 1 calc R
H15B H 0.7238 -0.0130 0.0451 0.037 Uiso 1 1 calc R
H15C H 0.7838 0.0032 -0.0437 0.037 Uiso 1 1 calc R
Sb1 Sb 0.192665(8) 0.297190(11) 0.194323(8) 0.01744(4) Uani 1 1 d .
F1 F 0.30360(8) 0.38894(12) 0.23838(10) 0.0301(3) Uani 1 1 d .
F2 F 0.08379(11) 0.20326(15) 0.15205(10) 0.0458(4) Uani 1 1 d .
F3 F 0.25345(13) 0.25419(16) 0.08914(12) 0.0506(4) Uani 1 1 d .
F4 F 0.13125(10) 0.34531(17) 0.29970(9) 0.0418(4) Uani 1 1 d .
F5 F 0.14198(11) 0.44202(13) 0.13464(9) 0.0387(3) Uani 1 1 d .
F6 F 0.24420(14) 0.15760(14) 0.25818(13) 0.0562(5) Uani 1 1 d .

loop_
_atom_site_aniso_label
_atom_site_aniso_U_11
_atom_site_aniso_U_22
_atom_site_aniso_U_33
_atom_site_aniso_U_23
_atom_site_aniso_U_13
_atom_site_aniso_U_12
Pd1 0.01018(6) 0.01431(6) 0.01456(6) -0.00100(4) 0.00205(4) 0.00097(4)
S1 0.01106(16) 0.01911(19) 0.01461(17) -0.00028(14) 0.00012(13) -0.00012(14)
P1 0.01105(17) 0.01139(18) 0.01323(18) 0.00063(14) 0.00066(13) 0.00032(14)
N1 0.0134(6) 0.0143(6) 0.0146(6) -0.0002(5) 0.0008(5) 0.0000(5)
N2 0.0100(6) 0.0159(7) 0.0224(7) 0.0058(5) 0.0018(5) 0.0019(5)
C1 0.0124(7) 0.0127(7) 0.0133(7) -0.0006(5) -0.0005(5) -0.0004(5)
C2 0.0150(7) 0.0155(7) 0.0207(8) 0.0004(6) 0.0016(6) 0.0020(6)
C3 0.0213(8) 0.0137(8) 0.0245(9) 0.0025(6) -0.0008(7) 0.0020(6)
C4 0.0205(8) 0.0171(8) 0.0224(8) 0.0055(6) 0.0000(6) -0.0030(6)
C5 0.0169(7) 0.0194(8) 0.0176(8) 0.0023(6) 0.0024(6) -0.0021(6)
C6 0.0171(7) 0.0126(7) 0.0179(7) -0.0011(6) -0.0008(6) -0.0003(6)
C7 0.0245(9) 0.0237(9) 0.0181(8) -0.0031(7) -0.0012(7) -0.0030(7)
C8 0.0289(10) 0.0143(8) 0.0307(10) -0.0027(7) -0.0061(8) 0.0063(7)
C9 0.0134(7) 0.0165(7) 0.0144(7) 0.0002(6) 0.0033(5) -0.0023(6)
C10 0.0254(9) 0.0208(9) 0.0258(9) -0.0072(7) 0.0115(7) -0.0049(7)
C11 0.0224(8) 0.0241(9) 0.0169(8) 0.0042(7) 0.0016(6) -0.0018(7)
C12 0.0199(8) 0.0258(9) 0.0211(8) -0.0010(7) 0.0088(7) 0.0025(7)
C13 0.0137(7) 0.0234(9) 0.0200(8) -0.0050(7) 0.0050(6) 0.0045(6)
C14 0.0137(7) 0.0240(9) 0.0241(9) -0.0050(7) 0.0013(6) 0.0065(7)
C15 0.0238(9) 0.0251(9) 0.0241(9) -0.0076(7) -0.0006(7) 0.0022(7)
Sb1 0.01526(6) 0.01815(6) 0.01901(6) 0.00200(4) 0.00193(4) -0.00320(4)
F1 0.0133(5) 0.0246(6) 0.0522(8) -0.0032(5) 0.0010(5) -0.0027(4)
F2 0.0435(8) 0.0573(10) 0.0350(8) 0.0011(7) -0.0078(6) -0.0329(7)
F3 0.0559(10) 0.0483(9) 0.0523(10) -0.0209(8) 0.0338(8) -0.0046(8)
F4 0.0297(7) 0.0731(11) 0.0240(6) -0.0092(7) 0.0097(5) -0.0097(7)
F5 0.0479(8) 0.0295(7) 0.0359(7) 0.0001(5) -0.0159(6) 0.0108(6)
F6 0.0746(12) 0.0221(7) 0.0672(11) 0.0133(7) -0.0257(9) 0.0010(7)

loop_
_atom_type_symbol
_atom_type_description
_atom_type_scat_dispersion_real
_atom_type_scat_dispersion_imag
_atom_type_scat_source
C C 0.0033 0.0016 'International Tables Vol C Tables 4.2.6.8 and 6.1.1.4'
H H 0.0000 0.0000 'International Tables Vol C Tables 4.2.6.8 and 6.1.1.4'
N N 0.0061 0.0033 'International Tables Vol C Tables 4.2.6.8 and 6.1.1.4'
F F 0.0171 0.0103 'International Tables Vol C Tables 4.2.6.8 and 6.1.1.4'
P P 0.1023 0.0942 'International Tables Vol C Tables 4.2.6.8 and 6.1.1.4'
S S 0.1246 0.1234 'International Tables Vol C Tables 4.2.6.8 and 6.1.1.4'
Pd Pd -0.9988 1.0072 'International Tables Vol C Tables 4.2.6.8 and 6.1.1.4'
Sb Sb -0.5866 1.5461 'International Tables Vol C Tables 4.2.6.8 and 6.1.1.4'

loop_
_geom_angle_atom_site_label_1
_geom_angle_atom_site_label_2
_geom_angle_atom_site_label_3
_geom_angle
C14 Pd1 N1 167.04(7)
C14 Pd1 C12 68.48(7)
N1 Pd1 C12 101.49(6)
C14 Pd1 C13 38.78(7)
N1 Pd1 C13 135.68(6)
C12 Pd1 C13 38.25(7)
C14 Pd1 S1 97.40(5)
N1 Pd1 S1 91.40(4)
C12 Pd1 S1 164.34(6)
C13 Pd1 S1 131.89(5)
P1 S1 Pd1 93.06(2)
N2 P1 C9 103.98(8)
N2 P1 C6 106.67(8)
C9 P1 C6 106.79(8)
N2 P1 S1 112.78(6)
C9 P1 S1 110.76(6)
C6 P1 S1 115.09(6)
C1 N1 C5 117.65(15)
C1 N1 Pd1 126.15(11)
C5 N1 Pd1 115.88(11)
C1 N2 P1 130.75(12)
C1 N2 H2N 111.4(16)
P1 N2 H2N 113.3(16)
N1 C1 N2 120.13(14)
N1 C1 C2 121.90(15)
N2 C1 C2 117.93(14)
C3 C2 C1 119.25(16)
C3 C2 H2 120.4
C1 C2 H2 120.4
C2 C3 C4 119.24(16)
C2 C3 H3 120.4
C4 C3 H3 120.4
C5 C4 C3 118.29(16)
C5 C4 H4 120.9
C3 C4 H4 120.9
N1 C5 C4 123.65(16)
N1 C5 H5 118.2
C4 C5 H5 118.2
C7 C6 C8 110.75(15)
C7 C6 P1 112.22(12)
C8 C6 P1 111.84(12)
C7 C6 H6 107.2
C8 C6 H6 107.2
P1 C6 H6 107.2
C6 C7 H7A 109.5
C6 C7 H7B 109.5
H7A C7 H7B 109.5
C6 C7 H7C 109.5
H7A C7 H7C 109.5
H7B C7 H7C 109.5
C6 C8 H8A 109.5
C6 C8 H8B 109.5
H8A C8 H8B 109.5
C6 C8 H8C 109.5
H8A C8 H8C 109.5
H8B C8 H8C 109.5
C10 C9 C11 111.11(15)
C10 C9 P1 110.77(12)
C11 C9 P1 110.61(12)
C10 C9 H9 108.1
C11 C9 H9 108.1
P1 C9 H9 108.1
C9 C10 H10A 109.5
C9 C10 H10B 109.5
H10A C10 H10B 109.5
C9 C10 H10C 109.5
H10A C10 H10C 109.5
H10B C10 H10C 109.5
C9 C11 H11A 109.5
C9 C11 H11B 109.5
H11A C11 H11B 109.5
C9 C11 H11C 109.5
H11A C11 H11C 109.5
H11B C11 H11C 109.5
C13 C12 Pd1 71.32(10)
C13 C12 H12A 116.5
Pd1 C12 H12A 116.5
C13 C12 H12B 116.5
Pd1 C12 H12B 116.5
H12A C12 H12B 113.5
C12 C13 C14 115.75(17)
C12 C13 C15 121.71(17)
C14 C13 C15 121.59(18)
C12 C13 Pd1 70.43(10)
C14 C13 Pd1 68.79(10)
C15 C13 Pd1 121.62(12)
C13 C14 Pd1 72.43(10)
C13 C14 H14A 116.3
Pd1 C14 H14A 116.3
C13 C14 H14B 116.3
Pd1 C14 H14B 116.3
H14A C14 H14B 113.3
C13 C15 H15A 109.5
C13 C15 H15B 109.5
H15A C15 H15B 109.5
C13 C15 H15C 109.5
H15A C15 H15C 109.5
H15B C15 H15C 109.5
F6 Sb1 F3 92.16(9)
F6 Sb1 F2 90.71(8)
F3 Sb1 F2 90.25(8)
F6 Sb1 F5 177.50(7)
F3 Sb1 F5 89.68(8)
F2 Sb1 F5 90.98(7)
F6 Sb1 F4 89.22(8)
F3 Sb1 F4 178.44(8)
F2 Sb1 F4 90.44(7)
F5 Sb1 F4 88.91(7)
F6 Sb1 F1 88.07(7)
F3 Sb1 F1 89.81(7)
F2 Sb1 F1 178.78(7)
F5 Sb1 F1 90.24(6)
F4 Sb1 F1 89.52(6)

loop_
_geom_bond_atom_site_label_1
_geom_bond_atom_site_label_2
_geom_bond_distance
Pd1 C14 2.1110(17)
Pd1 N1 2.1273(14)
Pd1 C12 2.1471(18)
Pd1 C13 2.1587(17)
Pd1 S1 2.3762(4)
S1 P1 1.9851(6)
P1 N2 1.6786(15)
P1 C9 1.8183(16)
P1 C6 1.8332(17)
N1 C1 1.344(2)
N1 C5 1.358(2)
N2 C1 1.392(2)
N2 H2N 0.82(2)
C1 C2 1.404(2)
C2 C3 1.377(2)
C2 H2 0.9500
C3 C4 1.393(3)
C3 H3 0.9500
C4 C5 1.373(3)
C4 H4 0.9500
C5 H5 0.9500
C6 C7 1.524(2)
C6 C8 1.533(2)
C6 H6 1.0000
C7 H7A 0.9800
C7 H7B 0.9800
C7 H7C 0.9800
C8 H8A 0.9800
C8 H8B 0.9800
C8 H8C 0.9800
C9 C10 1.530(2)
C9 C11 1.531(2)
C9 H9 1.0000
C10 H10A 0.9800
C10 H10B 0.9800
C10 H10C 0.9800
C11 H11A 0.9800
C11 H11B 0.9800
C11 H11C 0.9800
C12 C13 1.411(3)
C12 H12A 0.9900
C12 H12B 0.9900
C13 C14 1.418(3)
C13 C15 1.505(3)
C14 H14A 0.9900
C14 H14B 0.9900
C15 H15A 0.9800
C15 H15B 0.9800
C15 H15C 0.9800
Sb1 F6 1.8558(14)
Sb1 F3 1.8608(14)
Sb1 F2 1.8686(13)
Sb1 F5 1.8689(13)
Sb1 F4 1.8815(13)
Sb1 F1 1.8860(12)

loop_
_geom_hbond_atom_site_label_D
_geom_hbond_atom_site_label_H
_geom_hbond_atom_site_label_A
_geom_hbond_distance_DH
_geom_hbond_distance_HA
_geom_hbond_distance_DA
_geom_hbond_angle_DHA
N2 H2N F1 0.82(2) 2.02(2) 2.8443(18) 178(2)

loop_
_geom_torsion_atom_site_label_1
_geom_torsion_atom_site_label_2
_geom_torsion_atom_site_label_3
_geom_torsion_atom_site_label_4
_geom_torsion
C14 Pd1 S1 P1 -129.70(6)
N1 Pd1 S1 P1 59.84(4)
C12 Pd1 S1 P1 -154.6(2)
C13 Pd1 S1 P1 -109.67(7)
Pd1 S1 P1 N2 -52.43(6)
Pd1 S1 P1 C9 -168.49(6)
Pd1 S1 P1 C6 70.27(6)
C14 Pd1 N1 C1 -175.1(2)
C12 Pd1 N1 C1 146.73(14)
C13 Pd1 N1 C1 126.59(14)
S1 Pd1 N1 C1 -42.22(13)
C14 Pd1 N1 C5 -1.8(3)
C12 Pd1 N1 C5 -40.01(13)
C13 Pd1 N1 C5 -60.15(15)
S1 Pd1 N1 C5 131.04(12)
C9 P1 N2 C1 123.55(16)
C6 P1 N2 C1 -123.79(16)
S1 P1 N2 C1 3.51(18)
C5 N1 C1 N2 179.05(15)
Pd1 N1 C1 N2 -7.8(2)
C5 N1 C1 C2 1.4(2)
Pd1 N1 C1 C2 174.56(12)
P1 N2 C1 N1 37.9(2)
P1 N2 C1 C2 -144.32(15)
N1 C1 C2 C3 -0.2(3)
N2 C1 C2 C3 -177.91(16)
C1 C2 C3 C4 -1.0(3)
C2 C3 C4 C5 0.9(3)
C1 N1 C5 C4 -1.5(3)
Pd1 N1 C5 C4 -175.33(14)
C3 C4 C5 N1 0.3(3)
N2 P1 C6 C7 30.95(14)
C9 P1 C6 C7 141.67(13)
S1 P1 C6 C7 -94.96(12)
N2 P1 C6 C8 156.11(13)
C9 P1 C6 C8 -93.17(14)
S1 P1 C6 C8 30.21(15)
N2 P1 C9 C10 -61.20(14)
C6 P1 C9 C10 -173.78(13)
S1 P1 C9 C10 60.20(13)
N2 P1 C9 C11 175.14(12)
C6 P1 C9 C11 62.57(13)
S1 P1 C9 C11 -63.45(13)
C14 Pd1 C12 C13 31.43(11)
N1 Pd1 C12 C13 -157.14(10)
S1 Pd1 C12 C13 58.0(2)
Pd1 C12 C13 C14 -53.29(13)
Pd1 C12 C13 C15 115.75(16)
C14 Pd1 C13 C12 -129.24(17)
N1 Pd1 C13 C12 33.02(15)
S1 Pd1 C13 C12 -162.08(9)
N1 Pd1 C13 C14 162.26(11)
C12 Pd1 C13 C14 129.24(17)
S1 Pd1 C13 C14 -32.84(13)
C14 Pd1 C13 C15 114.9(2)
N1 Pd1 C13 C15 -82.84(17)
C12 Pd1 C13 C15 -115.9(2)
S1 Pd1 C13 C15 82.05(16)
C12 C13 C14 Pd1 54.12(14)
C15 C13 C14 Pd1 -114.94(16)
N1 Pd1 C14 C13 -71.7(3)
C12 Pd1 C14 C13 -31.03(11)
S1 Pd1 C14 C13 155.98(10)
